data_7002537
loop_
_publ_author_name
'Lin, Ya-Chi'
'Yu, Kuo-Hsuan'
'Huang, Shou-Ling'
'Liu, Yi-Hung'
'Wang, Yu'
'Liu, Shiuh-Tzung'
'Chen, Jwu-Ting'

_publ_section_title
;
 Alternating ethylene-norbornene copolymerization catalyzed by cationic
 organopalladium complexes bearing hemilabile bidentate ligands of
 \a-amino-pyridines
;
_journal_issue 41
_journal_name_full 'Dalton Transactions'
_journal_page_first 9058
_journal_page_last 9067
_journal_paper_doi 10.1039/b912068h
_journal_year 2009
_chemical_formula_sum 'C10 H17 Cl N2 Pd'
_chemical_formula_weight 307.11
_chemical_name_systematic
;
?
;
_space_group_IT_number 14
_symmetry_cell_setting monoclinic
_symmetry_space_group_name_Hall '-P 2ybc'
_symmetry_space_group_name_H-M 'P 1 21/c 1'
_atom_sites_solution_hydrogens geom
_atom_sites_solution_primary direct
_atom_sites_solution_secondary difmap
_audit_creation_method SHELXL-97
_cell_angle_alpha 90.00
_cell_angle_beta 93.140(3)
_cell_angle_gamma 90.00
_cell_formula_units_Z 4
_cell_length_a 8.7000(4)
_cell_length_b 9.7343(4)
_cell_length_c 14.2066(7)
_cell_measurement_reflns_used 31163
_cell_measurement_temperature 295(2)
_cell_measurement_theta_max 27.5
_cell_measurement_theta_min 1
_cell_volume 1201.33(9)
_computing_cell_refinement 'HKL Denzo & Scalepack (Otwinowski & Minor)'
_computing_data_collection 'COLLECT (Nonius BV)'
_computing_data_reduction 'HKL Denzo & Scalepack (Otwinowski & Minor)'
_computing_molecular_graphics SHELXTL
_computing_publication_material SHELXTL
_computing_structure_refinement 'SHELXL-97 (Sheldrick, 1997)'
_computing_structure_solution 'SHELXS-97 (Sheldrick, 1990)'
_diffrn_ambient_temperature 295(2)
_diffrn_measured_fraction_theta_full 0.981
_diffrn_measured_fraction_theta_max 0.981
_diffrn_measurement_method CCD
_diffrn_radiation_monochromator graphite
_diffrn_radiation_source 'fine-focus sealed tube'
_diffrn_radiation_type MoK\a
_diffrn_radiation_wavelength 0.71073
_diffrn_reflns_av_R_equivalents 0.0650
_diffrn_reflns_av_sigmaI/netI 0.0538
_diffrn_reflns_limit_h_max 11
_diffrn_reflns_limit_h_min -11
_diffrn_reflns_limit_k_max 12
_diffrn_reflns_limit_k_min -12
_diffrn_reflns_limit_l_max 18
_diffrn_reflns_limit_l_min -18
_diffrn_reflns_number 6926
_diffrn_reflns_theta_full 27.50
_diffrn_reflns_theta_max 27.50
_diffrn_reflns_theta_min 2.34
_exptl_absorpt_coefficient_mu 1.732
_exptl_absorpt_correction_T_max 0.993
_exptl_absorpt_correction_T_min 0.937
_exptl_absorpt_correction_type multi-scan
_exptl_absorpt_process_details
;
multi-scan from symmetry-related measurements
Sortav (Blessing 1995)
;
_exptl_crystal_colour yellow
_exptl_crystal_density_diffrn 1.698
_exptl_crystal_density_method 'not measured'
_exptl_crystal_description plate
_exptl_crystal_F_000 616
_exptl_crystal_size_max 0.30
_exptl_crystal_size_mid 0.25
_exptl_crystal_size_min 0.20
_refine_diff_density_max 0.813
_refine_diff_density_min -1.223
_refine_diff_density_rms 0.319
_refine_ls_extinction_coef 0.075(5)
_refine_ls_extinction_expression Fc^*^=kFc[1+0.001xFc^2^\l^3^/sin(2\q)]^-1/4^
_refine_ls_extinction_method SHELXL
_refine_ls_goodness_of_fit_ref 1.153
_refine_ls_hydrogen_treatment mixed
_refine_ls_matrix_type full
_refine_ls_number_parameters 128
_refine_ls_number_reflns 2704
_refine_ls_number_restraints 0
_refine_ls_restrained_S_all 1.153
_refine_ls_R_factor_all 0.0642
_refine_ls_R_factor_gt 0.0440
_refine_ls_shift/su_max 0.001
_refine_ls_shift/su_mean 0.000
_refine_ls_structure_factor_coef Fsqd
_refine_ls_weighting_details 'calc w=1/[\s^2^(Fo^2^)+(0.0726P)^2^+0.0000P] where P=(Fo^2^+2Fc^2^)/3'
_refine_ls_weighting_scheme calc
_refine_ls_wR_factor_gt 0.1091
_refine_ls_wR_factor_ref 0.1327
_reflns_number_gt 2167
_reflns_number_total 2704
_reflns_threshold_expression >2sigma(I)
_cod_data_source_file b912068h.txt
_cod_data_source_block ic10980
_cod_depositor_comments
;
The following automatic conversions were performed:
'_symmetry_cell_setting' value 'Monoclinic' changed to 'monoclinic'
according to '/home/saulius/struct/CIF-dictionaries/cif_core.dic'
dictionary named 'cif_core.dic' version 2.4.1 from 2010-06-29.

Automatic conversion script
Id: cif_fix_enum 1527 2010-12-29 10:47:43Z saulius 
;
_cod_original_sg_symbol_H-M P2(1)/c
_cod_database_code 7002537

loop_
_symmetry_equiv_pos_as_xyz
'x, y, z'
'-x, y+1/2, -z+1/2'
'-x, -y, -z'
'x, -y-1/2, z-1/2'

loop_
_atom_site_label
_atom_site_type_symbol
_atom_site_fract_x
_atom_site_fract_y
_atom_site_fract_z
_atom_site_U_iso_or_equiv
_atom_site_adp_type
_atom_site_occupancy
_atom_site_symmetry_multiplicity
_atom_site_calc_flag
_atom_site_refinement_flags
_atom_site_disorder_assembly
_atom_site_disorder_group
Pd1 Pd 0.50223(3) 0.42761(3) 0.11145(2) 0.0479(2) Uani 1 1 d . . .
Cl1 Cl 0.74637(12) 0.33187(14) 0.10048(10) 0.0686(4) Uani 1 1 d . . .
N1 N 0.3792(3) 0.2387(4) 0.0896(3) 0.0506(8) Uani 1 1 d . . .
N2 N 0.2784(3) 0.5045(3) 0.1108(2) 0.0472(8) Uani 1 1 d . . .
H2 H 0.2771 0.5768 0.0701 0.057 Uiso 1 1 calc R . .
C1 C 0.5930(5) 0.6149(5) 0.1426(3) 0.0580(11) Uani 1 1 d . . .
H1A H 0.5115 0.6793 0.1511 0.087 Uiso 1 1 calc R . .
H1B H 0.6533 0.6450 0.0918 0.087 Uiso 1 1 calc R . .
H1C H 0.6574 0.6090 0.1995 0.087 Uiso 1 1 calc R . .
C2 C 0.4322(6) 0.1098(5) 0.0970(4) 0.0650(12) Uani 1 1 d . . .
H2A H 0.5380 0.0964 0.1043 0.078 Uiso 1 1 calc R . .
C3 C 0.3396(7) -0.0024(5) 0.0944(4) 0.0792(16) Uani 1 1 d . . .
H3A H 0.3808 -0.0905 0.0982 0.095 Uiso 1 1 calc R . .
C4 C 0.1816(7) 0.0180(6) 0.0860(5) 0.0843(17) Uani 1 1 d . . .
H4A H 0.1148 -0.0566 0.0861 0.101 Uiso 1 1 calc R . .
C5 C 0.1250(5) 0.1480(6) 0.0776(4) 0.0682(13) Uani 1 1 d . . .
H5A H 0.0194 0.1629 0.0707 0.082 Uiso 1 1 calc R . .
C6 C 0.2257(4) 0.2576(4) 0.0793(3) 0.0481(9) Uani 1 1 d . . .
C7 C 0.1723(5) 0.4028(4) 0.0659(3) 0.0522(10) Uani 1 1 d . . .
H7A H 0.1605 0.4221 -0.0011 0.063 Uiso 1 1 calc R . .
H7B H 0.0721 0.4127 0.0919 0.063 Uiso 1 1 calc R . .
C8 C 0.0746(5) 0.6400(6) 0.1875(4) 0.0735(14) Uani 1 1 d . . .
H8A H 0.0842 0.7092 0.1400 0.110 Uiso 1 1 calc R . .
H8B H 0.0500 0.6826 0.2457 0.110 Uiso 1 1 calc R . .
H8C H -0.0058 0.5770 0.1678 0.110 Uiso 1 1 calc R . .
C9 C 0.2255(5) 0.5626(4) 0.2016(4) 0.0539(11) Uani 1 1 d . . .
H9A H 0.3034 0.6291 0.2244 0.065 Uiso 1 1 calc R . .
C10 C 0.2186(6) 0.4511(5) 0.2759(4) 0.0660(13) Uani 1 1 d . . .
H10A H 0.3162 0.4051 0.2824 0.099 Uiso 1 1 calc R . .
H10B H 0.1398 0.3861 0.2572 0.099 Uiso 1 1 calc R . .
H10C H 0.1956 0.4917 0.3351 0.099 Uiso 1 1 calc R . .

loop_
_atom_site_aniso_label
_atom_site_aniso_U_11
_atom_site_aniso_U_22
_atom_site_aniso_U_33
_atom_site_aniso_U_23
_atom_site_aniso_U_13
_atom_site_aniso_U_12
Pd1 0.0350(2) 0.0528(3) 0.0561(3) 0.00224(13) 0.00418(15) -0.00116(11)
Cl1 0.0390(5) 0.0737(8) 0.0938(9) 0.0203(7) 0.0090(5) 0.0073(5)
N1 0.0429(16) 0.055(2) 0.054(2) -0.0005(16) 0.0070(14) 0.0020(15)
N2 0.0410(17) 0.044(2) 0.057(2) 0.0044(15) 0.0038(15) 0.0005(13)
C1 0.049(2) 0.062(3) 0.064(3) -0.004(2) 0.007(2) -0.012(2)
C2 0.058(3) 0.062(3) 0.075(3) -0.005(3) 0.008(2) 0.008(2)
C3 0.085(4) 0.049(3) 0.103(5) 0.001(3) 0.004(3) 0.006(3)
C4 0.083(4) 0.054(3) 0.115(5) -0.007(3) 0.003(3) -0.017(3)
C5 0.053(3) 0.066(3) 0.086(4) -0.008(3) 0.006(2) -0.010(2)
C6 0.0431(19) 0.053(2) 0.049(2) -0.0010(18) 0.0040(16) -0.0050(17)
C7 0.035(2) 0.058(2) 0.063(3) -0.003(2) 0.0015(18) 0.0005(17)
C8 0.062(3) 0.070(3) 0.088(4) -0.011(3) 0.009(3) 0.016(2)
C9 0.047(2) 0.048(3) 0.068(3) -0.0096(19) 0.010(2) 0.0016(16)
C10 0.070(3) 0.064(3) 0.064(3) -0.001(2) 0.010(2) -0.002(2)

loop_
_atom_type_symbol
_atom_type_description
_atom_type_scat_dispersion_real
_atom_type_scat_dispersion_imag
_atom_type_scat_source
C C 0.0033 0.0016 'International Tables Vol C Tables 4.2.6.8 and 6.1.1.4'
H H 0.0000 0.0000 'International Tables Vol C Tables 4.2.6.8 and 6.1.1.4'
N N 0.0061 0.0033 'International Tables Vol C Tables 4.2.6.8 and 6.1.1.4'
Cl Cl 0.1484 0.1585 'International Tables Vol C Tables 4.2.6.8 and 6.1.1.4'
Pd Pd -0.9988 1.0072 'International Tables Vol C Tables 4.2.6.8 and 6.1.1.4'

loop_
_geom_angle_atom_site_label_1
_geom_angle_atom_site_label_2
_geom_angle_atom_site_label_3
_geom_angle
_geom_angle_site_symmetry_1
_geom_angle_site_symmetry_3
_geom_angle_publ_flag
C1 Pd1 N2 91.77(16) . . ?
C1 Pd1 N1 171.89(15) . . ?
N2 Pd1 N1 81.28(12) . . ?
C1 Pd1 Cl1 91.63(14) . . ?
N2 Pd1 Cl1 175.17(10) . . ?
N1 Pd1 Cl1 95.57(9) . . ?
C2 N1 C6 118.1(4) . . ?
C2 N1 Pd1 128.8(3) . . ?
C6 N1 Pd1 112.5(3) . . ?
C7 N2 C9 114.2(3) . . ?
C7 N2 Pd1 108.9(2) . . ?
C9 N2 Pd1 117.4(3) . . ?
C7 N2 H2 105.0 . . ?
C9 N2 H2 105.1 . . ?
Pd1 N2 H2 105.0 . . ?
Pd1 C1 H1A 109.5 . . ?
Pd1 C1 H1B 109.5 . . ?
H1A C1 H1B 109.5 . . ?
Pd1 C1 H1C 109.5 . . ?
H1A C1 H1C 109.5 . . ?
H1B C1 H1C 109.5 . . ?
N1 C2 C3 123.5(5) . . ?
N1 C2 H2A 118.3 . . ?
C3 C2 H2A 118.3 . . ?
C2 C3 C4 118.1(5) . . ?
C2 C3 H3A 120.9 . . ?
C4 C3 H3A 120.9 . . ?
C5 C4 C3 119.5(5) . . ?
C5 C4 H4A 120.2 . . ?
C3 C4 H4A 120.2 . . ?
C4 C5 C6 119.5(5) . . ?
C4 C5 H5A 120.3 . . ?
C6 C5 H5A 120.3 . . ?
N1 C6 C5 121.4(4) . . ?
N1 C6 C7 116.2(3) . . ?
C5 C6 C7 122.4(4) . . ?
N2 C7 C6 113.4(3) . . ?
N2 C7 H7A 108.9 . . ?
C6 C7 H7A 108.9 . . ?
N2 C7 H7B 108.9 . . ?
C6 C7 H7B 108.9 . . ?
H7A C7 H7B 107.7 . . ?
C9 C8 H8A 109.5 . . ?
C9 C8 H8B 109.5 . . ?
H8A C8 H8B 109.5 . . ?
C9 C8 H8C 109.5 . . ?
H8A C8 H8C 109.5 . . ?
H8B C8 H8C 109.5 . . ?
N2 C9 C8 112.1(4) . . ?
N2 C9 C10 110.7(3) . . ?
C8 C9 C10 112.3(4) . . ?
N2 C9 H9A 107.1 . . ?
C8 C9 H9A 107.1 . . ?
C10 C9 H9A 107.1 . . ?
C9 C10 H10A 109.5 . . ?
C9 C10 H10B 109.5 . . ?
H10A C10 H10B 109.5 . . ?
C9 C10 H10C 109.5 . . ?
H10A C10 H10C 109.5 . . ?
H10B C10 H10C 109.5 . . ?

loop_
_geom_bond_atom_site_label_1
_geom_bond_atom_site_label_2
_geom_bond_distance
_geom_bond_site_symmetry_2
_geom_bond_publ_flag
Pd1 C1 2.026(5) . ?
Pd1 N2 2.086(3) . ?
Pd1 N1 2.141(4) . ?
Pd1 Cl1 2.3325(11) . ?
N1 C2 1.340(6) . ?
N1 C6 1.348(5) . ?
N2 C7 1.474(5) . ?
N2 C9 1.504(6) . ?
N2 H2 0.9100 . ?
C1 H1A 0.9600 . ?
C1 H1B 0.9600 . ?
C1 H1C 0.9600 . ?
C2 C3 1.356(8) . ?
C2 H2A 0.9300 . ?
C3 C4 1.387(8) . ?
C3 H3A 0.9300 . ?
C4 C5 1.360(9) . ?
C4 H4A 0.9300 . ?
C5 C6 1.380(6) . ?
C5 H5A 0.9300 . ?
C6 C7 1.496(6) . ?
C7 H7A 0.9700 . ?
C7 H7B 0.9700 . ?
C8 C9 1.517(6) . ?
C8 H8A 0.9600 . ?
C8 H8B 0.9600 . ?
C8 H8C 0.9600 . ?
C9 C10 1.518(7) . ?
C9 H9A 0.9800 . ?
C10 H10A 0.9600 . ?
C10 H10B 0.9600 . ?
C10 H10C 0.9600 . ?
